data_7050724
loop_
_publ_author_name
'Smail Triki'
'Franck Thetiot'
'Pala, Jean-Sala'

_publ_section_title
;
{[CuII(pn)]2]Fell(CN)6]}. KCI.5H20 (pn = 1,3-diaminopropane): a
two-dimensional bimetallic layered material with "Cu4Fe3" defective cubane
units
;
_journal_name_full 'New Journal of Chemistry'
_journal_year 2002
_chemical_formula_moiety C12H30N10O5ClKFeCu2
_chemical_formula_sum 'C12 H30 Cl Cu2 Fe K N10 O5'
_chemical_formula_weight 651.92
_space_group_IT_number 14
_symmetry_cell_setting monoclinic
_symmetry_space_group_name_Hall '-P 2ybc'
_symmetry_space_group_name_H-M 'P 1 21/c 1'
_cell_angle_alpha 90
_cell_angle_beta 109.95(9)
_cell_angle_gamma 90
_cell_formula_units_Z 4
_cell_length_a 15.1478(3)
_cell_length_b 14.6941(4)
_cell_length_c 12.6533(4)
_cell_measurement_temperature 288
_cell_volume 2647(1)
_diffrn_ambient_temperature 288
_exptl_crystal_density_diffrn 1.64
_cod_depositor_comments
;
The following automatic conversions were performed:

'_atom_site_thermal_displace_type' tag value 'Uij' was replaced with
'Uani' value 26 times.

Automatic conversion script
Id: cif_fix_values 1646 2011-03-28 12:23:43Z adriana 
;
_cod_original_sg_symbol_H-M 'P 21/c'
_cod_original_formula_sum 'C12 H30 N10 O5 Cl K Fe Cu2'
_cod_database_code 7050724

loop_
_symmetry_equiv_pos_as_xyz
x,y,z
-x,1/2+y,1/2-z
-x,-y,-z
+x,1/2-y,1/2+z

loop_
_atom_site_aniso_label
_atom_site_aniso_U_11
_atom_site_aniso_U_22
_atom_site_aniso_U_33
_atom_site_aniso_U_12
_atom_site_aniso_U_13
_atom_site_aniso_U_23
_atom_site_aniso_type_symbol
FE 0.0269(3) 0.0190(3) 0.0172(3) -0.0003(3) 0.0064(2) 0.0001(3) Fe
N1 0.035(2) 0.048(2) 0.031(2) -0.002(2) 0.015(2) -0.006(2) N
N2 0.041(2) 0.025(2) 0.028(2) -0.004(2) 0.009(2) -0.003(2) N
N3 0.031(2) 0.033(2) 0.039(3) 0.004(2) 0.012(2) 0.003(2) N
N4 0.044(2) 0.047(2) 0.040(3) -0.011(2) 0.024(2) -0.005(2) N
N5 0.044(3) 0.031(2) 0.032(3) 0.010(2) 0.004(2) 0.004(2) N
N6 0.035(2) 0.028(2) 0.030(2) -0.007(2) 0.006(2) -0.006(2) N
C1 0.032(3) 0.024(2) 0.020(2) -0.000(2) 0.002(2) -0.000(2) C
C2 0.031(2) 0.029(2) 0.020(2) 0.011(2) 0.009(2) 0.005(2) C
C3 0.028(2) 0.026(2) 0.020(2) 0.002(2) 0.009(2) -0.001(2) C
C4 0.031(2) 0.028(2) 0.021(2) -0.002(2) 0.010(2) -0.001(2) C
C5 0.036(3) 0.022(2) 0.026(3) -0.007(2) 0.013(2) -0.008(2) C
C6 0.032(2) 0.028(2) 0.022(2) 0.008(2) 0.012(2) 0.006(2) C
CU1 0.0264(3) 0.0245(3) 0.0262(3) 0.0008(2) 0.0077(2) 0.0025(3) Cu
N7 0.040(3) 0.034(2) 0.046(3) 0.004(2) 0.010(2) 0.014(2) N
N8 0.034(2) 0.053(3) 0.051(3) -0.002(2) 0.014(2) 0.008(2) N
C7 0.052(4) 0.039(3) 0.071(5) 0.013(3) 0.008(3) 0.017(3) C
C8 0.035(3) 0.055(3) 0.073(5) 0.012(3) 0.007(3) 0.005(4) C
C9 0.041(3) 0.083(5) 0.078(4) 0.018(3) 0.029(3) 0.009(4) C
CU2 0.0273(3) 0.0225(3) 0.0247(3) 0.0004(2) 0.0043(2) 0.0004(2) Cu
N9 0.039(3) 0.031(2) 0.036(3) -0.002(2) 0.000(2) -0.004(2) N
N10 0.052(3) 0.032(2) 0.042(3) 0.007(2) 0.000(2) 0.000(2) N
C10 0.058(4) 0.046(3) 0.033(4) -0.004(3) -0.002(3) -0.007(3) C
C11 0.062(4) 0.058(4) 0.049(4) -0.004(4) -0.013(4) -0.009(4) C
C12 0.068(4) 0.046(3) 0.049(4) 0.009(3) -0.008(4) 0.006(3) C
CL 0.100(2) 0.129(2) 0.091(2) -0.037(1) -0.005(1) 0.008(2) Cl

loop_
_atom_site_label
_atom_site_fract_x
_atom_site_fract_y
_atom_site_fract_z
_atom_site_U_iso_or_equiv
_atom_site_occupancy
_atom_site_thermal_displace_type
_atom_site_calc_flag
_atom_site_calc_attached_atom
_atom_site_type_symbol
FE -0.00784(5) 0.13395(4) 0.74533(6) 0.0207(3) 1.000 Uani ? ? Fe
N1 0.0833(3) 0.1083(3) 0.5652(4) 0.038(2) 1.000 Uani ? ? N
N2 -0.1401(3) -0.0202(3) 0.6254(4) 0.031(2) 1.000 Uani ? ? N
N3 -0.1403(3) 0.2822(3) 0.6105(4) 0.034(2) 1.000 Uani ? ? N
N4 -0.1006(3) 0.1420(3) 0.9238(4) 0.044(2) 1.000 Uani ? ? N
N5 0.1310(3) -0.0123(3) 0.8761(4) 0.035(2) 1.000 Uani ? ? N
N6 0.1254(3) 0.2861(3) 0.8673(4) 0.031(2) 1.000 Uani ? ? N
C1 0.0493(4) 0.1216(3) 0.6312(4) 0.025(2) 1.000 Uani ? ? C
C2 -0.0935(3) 0.0387(3) 0.6721(4) 0.026(2) 1.000 Uani ? ? C
C3 -0.0910(3) 0.2250(3) 0.6606(4) 0.024(2) 1.000 Uani ? ? C
C4 -0.0653(3) 0.1401(3) 0.8568(4) 0.026(2) 1.000 Uani ? ? C
C5 0.0800(4) 0.0433(3) 0.8306(4) 0.027(2) 1.000 Uani ? ? C
C6 0.0786(3) 0.2279(3) 0.8211(4) 0.027(2) 1.000 Uani ? ? C
CU1 -0.19317(4) 0.38491(4) 0.50367(5) 0.0257(3) 1.000 Uani ? ? Cu
N7 -0.2466(3) 0.4792(3) 0.3839(4) 0.040(2) 1.000 Uani ? ? N
N8 -0.3252(3) 0.3527(3) 0.4996(4) 0.045(3) 1.000 Uani ? ? N
C7 -0.3219(5) 0.5373(4) 0.3921(6) 0.052(4) 1.000 Uani ? ? C
C8 -0.4067(4) 0.4843(4) 0.3900(6) 0.052(4) 1.000 Uani ? ? C
C9 -0.3925(4) 0.4273(5) 0.4907(6) 0.064(4) 1.000 Uani ? ? C
CU2 -0.19234(4) -0.12155(4) 0.51579(5) 0.0247(3) 1.000 Uani ? ? Cu
N9 -0.2557(3) -0.2254(3) 0.4150(4) 0.035(2) 1.000 Uani ? ? N
N10 -0.2887(3) -0.0338(3) 0.4222(4) 0.041(3) 1.000 Uani ? ? N
C10 -0.2912(5) -0.2114(4) 0.2920(5) 0.045(4) 1.000 Uani ? ? C
C11 -0.3614(5) -0.1345(5) 0.2580(7) 0.056(4) 1.000 Uani ? ? C
C12 -0.3195(5) -0.0430(4) 0.2977(6) 0.054(4) 1.000 Uani ? ? C
K 0.9434(1) 0.10818(9) 0.3454(1) 0.0483(3) 1.000 Uiso ? ? K
CL 0.3957(2) -0.2750(2) 0.2577(2) 0.105(2) 1.000 Uani ? ? Cl
O1 0.1116(3) 0.1318(3) 0.1120(4) 0.057(1) 1.000 Uiso ? ? O
O2 0.7917(3) 0.1495(3) 0.4010(4) 0.059(1) 1.000 Uiso ? ? O
O3 0.5729(4) -0.2631(4) 0.4783(5) 0.099(2) 1.000 Uiso ? ? O
O4 0.3096(6) -0.1259(5) 0.3564(7) 0.147(3) 1.000 Uiso ? ? O
O5 0.504(1) 0.143(1) 0.397(1) 0.124(5) 0.500 Uiso ? ? O
O6 0.568(1) 0.009(2) 0.534(2) 0.194(8) 0.500 Uiso ? ? O
H1 -0.2701 0.4480 0.3140 0.0535 1.000 Uiso calc N7 H
H2 -0.1964 0.5178 0.3838 0.0535 1.000 Uiso calc N7 H
H3 -0.3393 0.5785 0.3305 0.0742 1.000 Uiso calc C7 H
H4 -0.2994 0.5705 0.4605 0.0742 1.000 Uiso calc C7 H
H5 -0.4242 0.4457 0.3259 0.0746 1.000 Uiso calc C8 H
H6 -0.4561 0.5259 0.3839 0.0746 1.000 Uiso calc C8 H
H7 -0.3693 0.4646 0.5557 0.0842 1.000 Uiso calc C9 H
H8 -0.4511 0.4018 0.4869 0.0842 1.000 Uiso calc C9 H
H9 -0.3189 0.3204 0.5668 0.0598 1.000 Uiso calc N8 H
H10 -0.3520 0.3139 0.4367 0.0598 1.000 Uiso calc N8 H
H11 -0.3079 -0.2431 0.4358 0.0498 1.000 Uiso calc N9 H
H12 -0.2117 -0.2740 0.4299 0.0498 1.000 Uiso calc N9 H
H13 -0.3206 -0.2658 0.2565 0.0656 1.000 Uiso calc C10 H
H14 -0.2397 -0.1975 0.2680 0.0656 1.000 Uiso calc C10 H
H15 -0.4095 -0.1458 0.2887 0.0840 1.000 Uiso calc C11 H
H16 -0.3879 -0.1333 0.1783 0.0840 1.000 Uiso calc C11 H
H17 -0.2667 -0.0344 0.2745 0.0803 1.000 Uiso calc C12 H
H18 -0.3652 0.0025 0.2645 0.0803 1.000 Uiso calc C12 H
H19 -0.2636 0.0257 0.4406 0.0595 1.000 Uiso calc N10 H
H20 -0.3430 -0.0401 0.4431 0.0595 1.000 Uiso calc N10 H

loop_
_geom_bond_atom_site_label_1
_geom_bond_atom_site_label_2
_geom_bond_distance
_geom_bond_site_symmetry_1
_geom_bond_site_symmetry_2
_geom_bond_publ_flag
FE C1 1.929(6) . . ?
FE C2 1.918(5) . . ?
FE C3 1.899(4) . . ?
FE C4 1.895(6) . . ?
FE C5 1.931(4) . . ?
FE C6 1.919(5) . . ?
N1 C1 1.138(8) . . ?
N1 CU2 2.230(5) . 3_556 ?
N2 C2 1.145(6) . . ?
N2 CU2 2.005(4) . . ?
N3 C3 1.159(6) . . ?
N3 CU1 2.002(4) . . ?
N4 C4 1.147(8) . . ?
N4 CU1 2.027(6) . 4_555 ?
N5 C5 1.137(6) . . ?
N5 CU1 2.122(4) . 2_546 ?
N6 C6 1.138(6) . . ?
N6 CU2 2.008(4) . 2_556 ?
CU1 N7 2.009(4) . . ?
CU1 N8 2.039(5) . . ?
N7 C7 1.456(9) . . ?
N8 C9 1.474(9) . . ?
C7 C8 1.50(1) . . ?
C8 C9 1.48(1) . . ?
CU2 N9 2.011(4) . . ?
CU2 N10 2.004(4) . . ?
N9 C10 1.477(8) . . ?
N10 C12 1.489(9) . . ?
C10 C11 1.511(9) . . ?
C11 C12 1.498(9) . . ?
O6 O6 1.97(3) . 3_656 ?
